data_4028910
loop_
_publ_author_name
'Morgan, Ian R.'
'Yazici, Arife'
'Pyne, Stephen G.'
'Skelton, Brian W.'

_publ_section_title
;
 Diastereoselective Ritter Reactions of Chiral CyclicN-Acyliminium
 Ions:&#x00A0; Synthesis of Pyrido- and Pyrrolo[2,3-d]oxazoles and
 4-Hydroxy-5-N-acylaminopyrrolidines and
 5-Hydroxy-6-N-acylaminopiperidines
;
_journal_issue 7
_journal_name_full 'The Journal of Organic Chemistry'
_journal_page_first 2943
_journal_page_last 2946
_journal_paper_doi 10.1021/jo800007g
_journal_volume 73
_journal_year 2008
_chemical_formula_moiety 'C13 H17 N O4'
_chemical_formula_sum 'C13 H17 N O4'
_chemical_formula_weight 251.28
_chemical_name_systematic
;
 ?
;
_space_group_IT_number 14
_symmetry_cell_setting monoclinic
_symmetry_space_group_name_Hall '-P 2ybc'
_symmetry_space_group_name_H-M 'P 1 21/c 1'
_atom_sites_solution_hydrogens geom
_atom_sites_solution_primary direct
_atom_sites_solution_secondary difmap
_audit_creation_date 2006-09-03T14:46:12-00:00
_audit_creation_method 'WinGX routine CIF_UPDATE'
_cell_angle_alpha 90
_cell_angle_beta 94.57(2)
_cell_angle_gamma 90
_cell_formula_units_Z 4
_cell_length_a 10.334(3)
_cell_length_b 11.0540(10)
_cell_length_c 10.822(3)
_cell_measurement_reflns_used 5399
_cell_measurement_temperature 100(2)
_cell_measurement_theta_max 31.8546
_cell_measurement_theta_min 2.6172
_cell_volume 1232.3(5)
_computing_cell_refinement
;
        CrysAlis RED, Oxford Diffraction Ltd.,
        Version 1.171.30.5 (release 12-06-2006 CrysAlis171 .NET)
        (compiled Jun 12 2006,17:01:16)
;
_computing_data_collection
;
        CrysAlis CCD, Oxford Diffraction Ltd.,
        Version 1.171.30.5 (release 12-06-2006 CrysAlis171 .NET)
        (compiled Jun 12 2006,17:01:16)
;
_computing_data_reduction
;
        CrysAlis RED, Oxford Diffraction Ltd.,
        Version 1.171.30.5 (release 12-06-2006 CrysAlis171 .NET)
        (compiled Jun 12 2006,17:01:16)
;
_computing_structure_refinement 'SHELXL-97 (Sheldrick, 1997)'
_diffrn_ambient_temperature 100(2)
_diffrn_detector_area_resol_mean 16.0009
_diffrn_measured_fraction_theta_full 0.984
_diffrn_measured_fraction_theta_max 0.984
_diffrn_measurement_device_type
;
 Oxford Diffraction Xcalibur diffractometer
;
_diffrn_measurement_method '\w scans'
_diffrn_orient_matrix_UB_11 -0.0426258339
_diffrn_orient_matrix_UB_12 -0.0111979049
_diffrn_orient_matrix_UB_13 0.0467001154
_diffrn_orient_matrix_UB_21 -0.0457904145
_diffrn_orient_matrix_UB_22 -0.0252790149
_diffrn_orient_matrix_UB_23 -0.0445696694
_diffrn_orient_matrix_UB_31 0.0284296773
_diffrn_orient_matrix_UB_32 -0.0577167866
_diffrn_orient_matrix_UB_33 0.0107296622
_diffrn_radiation_monochromator graphite
_diffrn_radiation_type MoK\a
_diffrn_radiation_wavelength 0.71073
_diffrn_reflns_av_R_equivalents 0.0278
_diffrn_reflns_av_unetI/netI 0.0449
_diffrn_reflns_limit_h_max 14
_diffrn_reflns_limit_h_min -14
_diffrn_reflns_limit_k_max 15
_diffrn_reflns_limit_k_min -15
_diffrn_reflns_limit_l_max 15
_diffrn_reflns_limit_l_min -12
_diffrn_reflns_number 14194
_diffrn_reflns_theta_full 30.99
_diffrn_reflns_theta_max 30.99
_diffrn_reflns_theta_min 2.64
_exptl_absorpt_coefficient_mu 0.101
_exptl_absorpt_correction_T_max 1
_exptl_absorpt_correction_T_min 0.97545
_exptl_absorpt_correction_type multi-scan
_exptl_absorpt_process_details
;
        CrysAlis RED, Oxford Diffraction Ltd.,
        Version 1.171.30.5 (release 12-06-2006 CrysAlis171 .NET)
        (compiled Jun 12 2006,17:01:16)
        Empirical absorption correction using spherical harmonics,
 implemented in SCALE3 ABSPACK scaling algorithm.
;
_exptl_crystal_colour colourless
_exptl_crystal_density_diffrn 1.354
_exptl_crystal_density_method 'not measured'
_exptl_crystal_description rod
_exptl_crystal_F_000 536
_exptl_crystal_size_max 0.33
_exptl_crystal_size_mid 0.14
_exptl_crystal_size_min 0.1
_refine_diff_density_max 0.332
_refine_diff_density_min -0.258
_refine_diff_density_rms 0.046
_refine_ls_extinction_method none
_refine_ls_goodness_of_fit_ref 1.002
_refine_ls_hydrogen_treatment constr
_refine_ls_matrix_type full
_refine_ls_number_parameters 166
_refine_ls_number_reflns 3859
_refine_ls_number_restraints 0
_refine_ls_restrained_S_all 1.002
_refine_ls_R_factor_all 0.0618
_refine_ls_R_factor_gt 0.0388
_refine_ls_shift/su_max 0
_refine_ls_shift/su_mean 0
_refine_ls_structure_factor_coef Fsqd
_refine_ls_weighting_details 'calc w=1/[\s^2^(Fo^2^)+(0.0572P)^2^] where P=(Fo^2^+2Fc^2^)/3'
_refine_ls_weighting_scheme calc
_refine_ls_wR_factor_gt 0.0976
_refine_ls_wR_factor_ref 0.1046
_reflns_number_gt 2514
_reflns_number_total 3859
_reflns_threshold_expression I>2sigma(I)
_cod_data_source_file jo800007gsup1.cif
_cod_data_source_block irm053
_cod_original_sg_symbol_Hall -p_2ybc
_cod_database_code 4028910

loop_
_symmetry_equiv_pos_as_xyz
'x, y, z'
'-x, y+1/2, -z+1/2'
'-x, -y, -z'
'x, -y-1/2, z-1/2'

loop_
_atom_site_label
_atom_site_type_symbol
_atom_site_fract_x
_atom_site_fract_y
_atom_site_fract_z
_atom_site_U_iso_or_equiv
_atom_site_adp_type
_atom_site_occupancy
_atom_site_symmetry_multiplicity
_atom_site_calc_flag
_atom_site_refinement_flags
N1 N 0.45151(9) 0.23093(8) 0.07487(8) 0.0169(2) Uani 1 1 d .
C1 C 0.32406(11) 0.25499(10) 0.00834(10) 0.0206(2) Uani 1 1 d .
H1A H 0.2898 0.1787 -0.0295 0.025 Uiso 1 1 calc R
H1B H 0.3355 0.3131 -0.0596 0.025 Uiso 1 1 calc R
C2 C 0.48010(10) 0.11754(10) 0.11553(9) 0.0171(2) Uani 1 1 d .
O2 O 0.39760(7) 0.03541(7) 0.10326(7) 0.02087(18) Uani 1 1 d .
C3 C 0.61370(11) 0.09164(10) 0.17574(10) 0.0193(2) Uani 1 1 d .
H3A H 0.6484 0.019 0.1363 0.023 Uiso 1 1 calc R
H3B H 0.6061 0.0724 0.2642 0.023 Uiso 1 1 calc R
C4 C 0.71091(11) 0.19451(10) 0.16782(11) 0.0221(2) Uani 1 1 d .
H4A H 0.7859 0.1814 0.2292 0.026 Uiso 1 1 calc R
H4B H 0.7433 0.1961 0.0842 0.026 Uiso 1 1 calc R
C5 C 0.64650(11) 0.31381(10) 0.19339(10) 0.0195(2) Uani 1 1 d .
H5 H 0.7118 0.3805 0.1918 0.023 Uiso 1 1 calc R
O5 O 0.59722(8) 0.30930(7) 0.31248(7) 0.02112(19) Uani 1 1 d .
H5O H 0.5899 0.3799 0.3397 0.032 Uiso 1 1 calc R
C6 C 0.53650(11) 0.33650(10) 0.09354(10) 0.0188(2) Uani 1 1 d .
H6 H 0.4828 0.4044 0.1229 0.023 Uiso 1 1 calc R
O6 O 0.58475(9) 0.37344(7) -0.01863(7) 0.0258(2) Uani 1 1 d .
H6O H 0.5957 0.3125 -0.063 0.039 Uiso 1 1 calc R
C11 C 0.22586(10) 0.30550(10) 0.09068(10) 0.0186(2) Uani 1 1 d .
C12 C 0.18209(11) 0.23762(10) 0.18661(11) 0.0220(2) Uani 1 1 d .
H12 H 0.2144 0.1579 0.2006 0.026 Uiso 1 1 calc R
C13 C 0.09144(11) 0.28417(10) 0.26306(11) 0.0224(2) Uani 1 1 d .
H13 H 0.0632 0.2368 0.3291 0.027 Uiso 1 1 calc R
C14 C 0.04292(10) 0.40011(10) 0.24196(10) 0.0210(2) Uani 1 1 d .
C15 C 0.08506(11) 0.46842(11) 0.14515(11) 0.0240(3) Uani 1 1 d .
H15 H 0.0513 0.5474 0.1298 0.029 Uiso 1 1 calc R
C16 C 0.17598(11) 0.42183(10) 0.07115(11) 0.0217(2) Uani 1 1 d .
H16 H 0.205 0.4698 0.0059 0.026 Uiso 1 1 calc R
O14 O -0.04643(8) 0.45479(7) 0.31070(8) 0.0280(2) Uani 1 1 d .
C141 C -0.08626(12) 0.39142(12) 0.41570(11) 0.0279(3) Uani 1 1 d .
H14A H -0.1274 0.315 0.3888 0.042 Uiso 1 1 calc R
H14B H -0.1484 0.4409 0.4573 0.042 Uiso 1 1 calc R
H14C H -0.0104 0.3747 0.4734 0.042 Uiso 1 1 calc R

loop_
_atom_site_aniso_label
_atom_site_aniso_U_11
_atom_site_aniso_U_22
_atom_site_aniso_U_33
_atom_site_aniso_U_23
_atom_site_aniso_U_13
_atom_site_aniso_U_12
N1 0.0208(5) 0.0148(4) 0.0151(4) 0.0014(3) 0.0019(3) 0.0006(3)
C1 0.0245(6) 0.0211(6) 0.0157(5) 0.0008(4) -0.0008(4) 0.0019(4)
C2 0.0229(5) 0.0165(5) 0.0122(5) -0.0017(4) 0.0040(4) 0.0008(4)
O2 0.0251(4) 0.0161(4) 0.0216(4) 0.0003(3) 0.0028(3) -0.0021(3)
C3 0.0248(6) 0.0161(5) 0.0169(5) -0.0024(4) 0.0012(4) 0.0026(4)
C4 0.0217(6) 0.0221(6) 0.0226(6) -0.0022(4) 0.0025(4) 0.0018(4)
C5 0.0225(6) 0.0196(6) 0.0167(5) -0.0012(4) 0.0043(4) -0.0038(4)
O5 0.0332(5) 0.0156(4) 0.0150(4) -0.0024(3) 0.0048(3) -0.0012(3)
C6 0.0266(6) 0.0141(5) 0.0162(5) -0.0003(4) 0.0054(4) -0.0008(4)
O6 0.0428(5) 0.0185(4) 0.0172(4) 0.0001(3) 0.0092(4) -0.0061(4)
C11 0.0184(5) 0.0187(6) 0.0183(5) -0.0014(4) -0.0022(4) -0.0006(4)
C12 0.0248(6) 0.0167(5) 0.0244(6) 0.0020(5) 0.0006(4) 0.0010(4)
C13 0.0235(6) 0.0216(6) 0.0219(6) 0.0040(5) 0.0016(5) -0.0020(4)
C14 0.0165(5) 0.0239(6) 0.0221(6) -0.0030(5) -0.0005(4) 0.0000(4)
C15 0.0244(6) 0.0184(6) 0.0289(6) 0.0020(5) 0.0004(5) 0.0026(4)
C16 0.0231(6) 0.0193(6) 0.0225(6) 0.0037(4) 0.0008(4) -0.0007(4)
O14 0.0261(4) 0.0285(5) 0.0302(5) 0.0012(4) 0.0080(4) 0.0054(3)
C141 0.0261(6) 0.0321(7) 0.0261(6) -0.0030(5) 0.0065(5) -0.0027(5)

loop_
_atom_type_symbol
_atom_type_description
_atom_type_scat_dispersion_real
_atom_type_scat_dispersion_imag
_atom_type_scat_source
C C 0.0033 0.0016 'International Tables Vol C Tables 4.2.6.8 and 6.1.1.4'
H H 0 0 'International Tables Vol C Tables 4.2.6.8 and 6.1.1.4'
N N 0.0061 0.0033 'International Tables Vol C Tables 4.2.6.8 and 6.1.1.4'
O O 0.0106 0.006 'International Tables Vol C Tables 4.2.6.8 and 6.1.1.4'

loop_
_geom_angle_atom_site_label_1
_geom_angle_atom_site_label_2
_geom_angle_atom_site_label_3
_geom_angle
C2 N1 C6 125.45(9)
C2 N1 C1 119.30(9)
C6 N1 C1 115.23(8)
N1 C1 C11 113.26(9)
N1 C1 H1A 108.9
C11 C1 H1A 108.9
N1 C1 H1B 108.9
C11 C1 H1B 108.9
H1A C1 H1B 107.7
O2 C2 N1 120.71(10)
O2 C2 C3 120.24(9)
N1 C2 C3 119.05(9)
C2 C3 C4 114.79(9)
C2 C3 H3A 108.6
C4 C3 H3A 108.6
C2 C3 H3B 108.6
C4 C3 H3B 108.6
H3A C3 H3B 107.5
C5 C4 C3 109.79(9)
C5 C4 H4A 109.7
C3 C4 H4A 109.7
C5 C4 H4B 109.7
C3 C4 H4B 109.7
H4A C4 H4B 108.2
O5 C5 C4 109.23(9)
O5 C5 C6 110.30(9)
C4 C5 C6 109.13(9)
O5 C5 H5 109.4
C4 C5 H5 109.4
C6 C5 H5 109.4
C5 O5 H5O 109.5
O6 C6 N1 111.19(9)
O6 C6 C5 111.29(9)
N1 C6 C5 111.81(9)
O6 C6 H6 107.4
N1 C6 H6 107.4
C5 C6 H6 107.4
C6 O6 H6O 109.5
C12 C11 C16 118.28(10)
C12 C11 C1 121.11(10)
C16 C11 C1 120.60(10)
C11 C12 C13 121.25(10)
C11 C12 H12 119.4
C13 C12 H12 119.4
C14 C13 C12 119.55(11)
C14 C13 H13 120.2
C12 C13 H13 120.2
O14 C14 C13 124.58(11)
O14 C14 C15 115.76(10)
C13 C14 C15 119.66(11)
C16 C15 C14 120.20(11)
C16 C15 H15 119.9
C14 C15 H15 119.9
C15 C16 C11 121.05(11)
C15 C16 H16 119.5
C11 C16 H16 119.5
C14 O14 C141 117.79(9)
O14 C141 H14A 109.5
O14 C141 H14B 109.5
H14A C141 H14B 109.5
O14 C141 H14C 109.5
H14A C141 H14C 109.5
H14B C141 H14C 109.5

loop_
_geom_bond_atom_site_label_1
_geom_bond_atom_site_label_2
_geom_bond_distance
N1 C2 1.3532(14)
N1 C6 1.4648(14)
N1 C1 1.4740(14)
C1 C11 1.5098(16)
C1 H1A 0.99
C1 H1B 0.99
C2 O2 1.2453(13)
C2 C3 1.5064(15)
C3 C4 1.5242(16)
C3 H3A 0.99
C3 H3B 0.99
C4 C5 1.5125(16)
C4 H4A 0.99
C4 H4B 0.99
C5 O5 1.4238(13)
C5 C6 1.5254(16)
C5 H5 1
O5 H5O 0.84
C6 O6 1.4090(14)
C6 H6 1
O6 H6O 0.84
C11 C12 1.3857(16)
C11 C16 1.3952(15)
C12 C13 1.3966(17)
C12 H12 0.95
C13 C14 1.3885(16)
C13 H13 0.95
C14 O14 1.3713(14)
C14 C15 1.3893(17)
C15 C16 1.3817(17)
C15 H15 0.95
C16 H16 0.95
O14 C141 1.4233(15)
C141 H14A 0.98
C141 H14B 0.98
C141 H14C 0.98
